data_8107701
loop_
_publ_author_name
'Wang, Zhi-Yong'
'Zhang, Qi-Long'
'Zhang, Xiu-Ming'
'Zhou, Xu'
'Yang, Xian-Jiong'
'Xu, Hong'

_publ_section_title
;
 Crystal structure of 1,4-dibromo-2,5-bis(prop-2-yn-1-yloxy)benzene,
 C12H8Br2O2
;
_journal_issue 6
_journal_name_full 'Zeitschrift f\"ur Kristallographie - New Crystal Structures'
_journal_page_first 1199
_journal_page_last 1200
_journal_paper_doi 10.1515/ncrs-2023-0401
_journal_volume 238
_journal_year 2023
_chemical_formula_moiety 'C12 H8 Br2 O2'
_chemical_formula_sum 'C12 H8 Br2 O2'
_chemical_formula_weight 344.00
_space_group_crystal_system monoclinic
_space_group_IT_number 14
_space_group_name_Hall '-P 2ybc'
_space_group_name_H-M_alt 'P 1 21/c 1'
_atom_sites_solution_hydrogens geom
_cell_angle_alpha 90
_cell_angle_beta 99.645(10)
_cell_angle_gamma 90
_cell_formula_units_Z 2
_cell_length_a 4.1957(13)
_cell_length_b 13.402(4)
_cell_length_c 11.160(3)
_cell_measurement_reflns_used 2422
_cell_measurement_temperature 273(2)
_cell_measurement_theta_max 28.06
_cell_measurement_theta_min 3.56
_cell_volume 618.7(3)
_computing_cell_refinement 'SAINT (Brucker, 2012)[2]'
_computing_data_collection 'APEX2 (Brucker, 2012)[2]'
_computing_data_reduction 'SAINT (Brucker, 2012)[2]'
_computing_molecular_graphics 'Diamond 4.0[4]'
_computing_publication_material 'Olex2 (Dolomanov et al., 2009)[1]'
_computing_structure_refinement 'ShelXL (Sheldrick, 2015)[3]'
_diffrn_ambient_temperature 273.15
_diffrn_measured_fraction_theta_full 0.985
_diffrn_measured_fraction_theta_max 0.987
_diffrn_measurement_device_type 'Bruker APEX-II CCD'
_diffrn_measurement_method '\f and \w scans'
_diffrn_radiation_type MoK\a
_diffrn_radiation_wavelength 0.71073
_diffrn_reflns_av_R_equivalents 0.0431
_diffrn_reflns_av_unetI/netI 0.0404
_diffrn_reflns_Laue_measured_fraction_full 0.985
_diffrn_reflns_Laue_measured_fraction_max 0.987
_diffrn_reflns_limit_h_max 5
_diffrn_reflns_limit_h_min -5
_diffrn_reflns_limit_k_max 17
_diffrn_reflns_limit_k_min -17
_diffrn_reflns_limit_l_max 13
_diffrn_reflns_limit_l_min -14
_diffrn_reflns_number 6207
_diffrn_reflns_point_group_measured_fraction_full 0.985
_diffrn_reflns_point_group_measured_fraction_max 0.987
_diffrn_reflns_theta_full 25.242
_diffrn_reflns_theta_max 28.176
_diffrn_reflns_theta_min 3.560
_diffrn_standards_number 0
_exptl_absorpt_coefficient_mu 6.532
_exptl_absorpt_correction_T_max 0.7457
_exptl_absorpt_correction_T_min 0.4123
_exptl_absorpt_correction_type multi-scan
_exptl_crystal_colour colourless
_exptl_crystal_density_diffrn 1.847
_exptl_crystal_description block
_exptl_crystal_F_000 332
_exptl_crystal_size_max 0.18
_exptl_crystal_size_mid 0.17
_exptl_crystal_size_min 0.13
_refine_diff_density_max 0.579
_refine_diff_density_min -0.450
_refine_diff_density_rms 0.071
_refine_ls_extinction_coef .
_refine_ls_extinction_method none
_refine_ls_goodness_of_fit_ref 1.031
_refine_ls_hydrogen_treatment constr
_refine_ls_matrix_type full
_refine_ls_number_parameters 73
_refine_ls_number_reflns 1503
_refine_ls_number_restraints 0
_refine_ls_restrained_S_all 1.031
_refine_ls_R_factor_all 0.0496
_refine_ls_R_factor_gt 0.0287
_refine_ls_shift/su_max 0.000
_refine_ls_shift/su_mean 0.000
_refine_ls_structure_factor_coef Fsqd
_refine_ls_weighting_details 'w=1/[\s^2^(Fo^2^)+(0.0241P)^2^+0.3427P] where P=(Fo^2^+2Fc^2^)/3'
_refine_ls_weighting_scheme calc
_refine_ls_wR_factor_gt 0.0638
_refine_ls_wR_factor_ref 0.0701
_reflns_Friedel_coverage 0.000
_reflns_Friedel_fraction_full .
_reflns_Friedel_fraction_max .
_reflns_number_gt 1120
_reflns_number_total 1503
_reflns_threshold_expression 'I > 2\s(I)'
_cod_data_source_file suppl_j_ncrs-2023-0401_suppl_001.cif
_cod_data_source_block m
_cod_database_code 8107701
_shelx_space_group_comment
;
The symmetry employed for this shelxl refinement is uniquely defined
by the following loop, which should always be used as a source of
symmetry information in preference to the above space-group names.
They are only intended as comments.
;
_shelx_estimated_absorpt_t_max 0.484
_shelx_estimated_absorpt_t_min 0.386
_olex2_refinement_description
;
1. Fixed Uiso
 At 1.2 times of:
  All C(H) groups, All C(H,H) groups
2.a Secondary CH2 refined with riding coordinates:
 C3(H3A,H3B)
2.b Aromatic/amide H refined with riding coordinates:
 C5(H5)
2.c :
 C1(H1)
;
_olex2_submission_special_instructions 'No special instructions were received'

loop_
_space_group_symop_operation_xyz
'x, y, z'
'-x, y+1/2, -z+1/2'
'-x, -y, -z'
'x, -y-1/2, z-1/2'

loop_
_atom_site_label
_atom_site_type_symbol
_atom_site_fract_x
_atom_site_fract_y
_atom_site_fract_z
_atom_site_U_iso_or_equiv
_atom_site_adp_type
_atom_site_occupancy
_atom_site_site_symmetry_order
_atom_site_calc_flag
_atom_site_refinement_flags_posn
_atom_site_refinement_flags_adp
_atom_site_refinement_flags_occupancy
_atom_site_disorder_assembly
_atom_site_disorder_group
Br1 Br 0.98931(7) 0.46954(2) 0.75639(2) 0.04303(13) Uani 1 1 d . . . . .
O1 O 0.6210(5) 0.65299(14) 0.66838(17) 0.0406(5) Uani 1 1 d . . . . .
C1 C 0.6053(10) 0.8509(3) 0.4731(3) 0.0702(11) Uani 1 1 d . . . . .
H1 H 0.6648 0.8885 0.4103 0.084 Uiso 1 1 calc R . . . .
C2 C 0.5314(8) 0.8043(2) 0.5510(3) 0.0468(7) Uani 1 1 d . . . . .
C3 C 0.4427(8) 0.7443(2) 0.6493(3) 0.0432(7) Uani 1 1 d . . . . .
H3A H 0.4798 0.7830 0.7238 0.052 Uiso 1 1 calc R . . . .
H3B H 0.2137 0.7290 0.6309 0.052 Uiso 1 1 calc R . . . .
C4 C 0.5531(6) 0.5795(2) 0.5825(2) 0.0311(6) Uani 1 1 d . . . . .
C5 C 0.3405(6) 0.5896(2) 0.4736(2) 0.0325(6) Uani 1 1 d . . . . .
H5 H 0.2317 0.6495 0.4550 0.039 Uiso 1 1 calc R . . . .
C6 C 0.7098(6) 0.4891(2) 0.6074(2) 0.0309(6) Uani 1 1 d . . . . .

loop_
_atom_site_aniso_label
_atom_site_aniso_U_11
_atom_site_aniso_U_22
_atom_site_aniso_U_33
_atom_site_aniso_U_23
_atom_site_aniso_U_13
_atom_site_aniso_U_12
Br1 0.04310(18) 0.0483(2) 0.03452(17) 0.00341(14) -0.00257(11) 0.00158(15)
O1 0.0533(12) 0.0326(10) 0.0338(10) -0.0047(8) 0.0008(9) 0.0031(10)
C1 0.094(3) 0.063(2) 0.050(2) 0.0147(19) 0.000(2) -0.017(2)
C2 0.057(2) 0.0359(16) 0.0447(17) -0.0041(14) -0.0001(15) -0.0059(15)
C3 0.0529(18) 0.0344(15) 0.0431(17) -0.0074(13) 0.0103(14) 0.0040(14)
C4 0.0341(13) 0.0311(14) 0.0293(13) -0.0021(11) 0.0085(11) -0.0048(12)
C5 0.0340(14) 0.0290(14) 0.0343(14) 0.0016(11) 0.0049(11) 0.0016(12)
C6 0.0298(12) 0.0356(14) 0.0272(12) 0.0031(10) 0.0045(10) -0.0003(11)

loop_
_atom_type_symbol
_atom_type_description
_atom_type_scat_dispersion_real
_atom_type_scat_dispersion_imag
_atom_type_scat_source
C C 0.0033 0.0016 'International Tables Vol C Tables 4.2.6.8 and 6.1.1.4'
H H 0.0000 0.0000 'International Tables Vol C Tables 4.2.6.8 and 6.1.1.4'
O O 0.0106 0.0060 'International Tables Vol C Tables 4.2.6.8 and 6.1.1.4'
Br Br -0.2901 2.4595 'International Tables Vol C Tables 4.2.6.8 and 6.1.1.4'

loop_
_geom_angle_atom_site_label_1
_geom_angle_atom_site_label_2
_geom_angle_atom_site_label_3
_geom_angle
_geom_angle_site_symmetry_1
_geom_angle_site_symmetry_3
C4 O1 C3 117.9(2) . .
C2 C1 H1 180.0 . .
C1 C2 C3 179.1(4) . .
O1 C3 C2 113.0(2) . .
O1 C3 H3A 109.0 . .
O1 C3 H3B 109.0 . .
C2 C3 H3A 109.0 . .
C2 C3 H3B 109.0 . .
H3A C3 H3B 107.8 . .
O1 C4 C5 124.7(3) . .
O1 C4 C6 116.9(2) . .
C6 C4 C5 118.3(3) . .
C4 C5 H5 119.9 . .
C6 C5 C4 120.2(3) 3_666 .
C6 C5 H5 119.9 3_666 .
C4 C6 Br1 120.2(2) . .
C5 C6 Br1 118.3(2) 3_666 .
C5 C6 C4 121.5(2) 3_666 .

loop_
_geom_bond_atom_site_label_1
_geom_bond_atom_site_label_2
_geom_bond_distance
_geom_bond_site_symmetry_2
Br1 C6 1.886(3) .
O1 C3 1.431(3) .
O1 C4 1.371(3) .
C1 H1 0.9300 .
C1 C2 1.155(5) .
C2 C3 1.458(4) .
C3 H3A 0.9700 .
C3 H3B 0.9700 .
C4 C5 1.389(4) .
C4 C6 1.384(4) .
C5 H5 0.9300 .
C5 C6 1.382(4) 3_666
C6 C5 1.382(4) 3_666

loop_
_geom_torsion_atom_site_label_1
_geom_torsion_atom_site_label_2
_geom_torsion_atom_site_label_3
_geom_torsion_atom_site_label_4
_geom_torsion
_geom_torsion_site_symmetry_1
_geom_torsion_site_symmetry_2
_geom_torsion_site_symmetry_3
_geom_torsion_site_symmetry_4
O1 C4 C5 C6 179.6(2) . . . 3_666
O1 C4 C6 Br1 2.3(3) . . . .
O1 C4 C6 C5 -179.6(2) . . . 3_666
C3 O1 C4 C5 5.0(4) . . . .
C3 O1 C4 C6 -175.0(2) . . . .
C4 O1 C3 C2 -71.1(3) . . . .
C5 C4 C6 Br1 -177.74(18) . . . .
C5 C4 C6 C5 0.3(4) . . . 3_666
C6 C4 C5 C6 -0.3(4) . . . 3_666
